data_7038434
loop_
_publ_author_name
'Paisley, Nathan R.'
'Lui, Melanie W.'
'McDonald, Robert'
'Ferguson, Michael J.'
'Rivard, Eric'

_publ_section_title
;
 Structurally versatile phosphine and amine donors constructed from
 N-heterocyclic olefin units.
;
_journal_issue 24
_journal_name_full 'Dalton transactions (Cambridge, England : 2003)'
_journal_page_first 9860
_journal_page_last 9870
_journal_paper_doi 10.1039/c6dt00299d
_journal_volume 45
_journal_year 2016
_chemical_formula_moiety 'C34 H54 B N2 P, 0.25(C6 H14)'
_chemical_formula_sum 'C35.5 H57.5 B N2 P'
_chemical_formula_weight 554.11
_space_group_crystal_system trigonal
_space_group_IT_number 148
_space_group_name_Hall '-R 3'
_space_group_name_H-M_alt 'R -3 :H'
_symmetry_space_group_name_Hall '-R 3'
_symmetry_space_group_name_H-M 'R -3 :H'
_atom_sites_solution_hydrogens mixed
_audit_creation_method SHELXL-2014/7
_audit_update_record
;
2016-01-20 deposited with the CCDC.
2016-02-18 downloaded from the CCDC.
;
_cell_angle_alpha 90
_cell_angle_beta 90
_cell_angle_gamma 120
_cell_formula_units_Z 18
_cell_length_a 42.1750(6)
_cell_length_b 42.1750(6)
_cell_length_c 10.4933(2)
_cell_measurement_reflns_used 9749
_cell_measurement_temperature 173(2)
_cell_measurement_theta_max 73.79
_cell_measurement_theta_min 3.63
_cell_volume 16164.2(4)
_computing_cell_refinement 'Bruker SAINT'
_computing_data_collection 'Bruker APEX2'
_computing_data_reduction 'Bruker SAINT'
_computing_molecular_graphics 'Bruker SHELXTL'
_computing_publication_material 'Bruker SHELXTL'
_computing_structure_refinement 'SHELXL-2014/7 (Sheldrick, 2014)'
_computing_structure_solution 'SHELXT-2014 (Sheldrick 2014)'
_diffrn_ambient_temperature 173(2)
_diffrn_measured_fraction_theta_full 1.000
_diffrn_measured_fraction_theta_max 0.999
_diffrn_measurement_device_type 'Bruker APEX-II CCD'
_diffrn_measurement_method '\f and \w scans'
_diffrn_radiation_type CuK\a
_diffrn_radiation_wavelength 1.54178
_diffrn_reflns_av_R_equivalents 0.0561
_diffrn_reflns_av_unetI/netI 0.0492
_diffrn_reflns_Laue_measured_fraction_full 1.000
_diffrn_reflns_Laue_measured_fraction_max 0.999
_diffrn_reflns_limit_h_max 52
_diffrn_reflns_limit_h_min -49
_diffrn_reflns_limit_k_max 51
_diffrn_reflns_limit_k_min -52
_diffrn_reflns_limit_l_max 13
_diffrn_reflns_limit_l_min -13
_diffrn_reflns_number 38050
_diffrn_reflns_point_group_measured_fraction_full 1.000
_diffrn_reflns_point_group_measured_fraction_max 0.999
_diffrn_reflns_theta_full 67.679
_diffrn_reflns_theta_max 74.054
_diffrn_reflns_theta_min 2.095
_exptl_absorpt_coefficient_mu 0.835
_exptl_absorpt_correction_T_max 1.0000
_exptl_absorpt_correction_T_min 0.6178
_exptl_absorpt_correction_type numerical
_exptl_absorpt_process_details 'SADABS 2014/5'
_exptl_crystal_colour colourless
_exptl_crystal_density_diffrn 1.025
_exptl_crystal_description rod
_exptl_crystal_F_000 5481
_exptl_crystal_size_max 0.492
_exptl_crystal_size_mid 0.075
_exptl_crystal_size_min 0.056
_refine_diff_density_max 0.552
_refine_diff_density_min -0.453
_refine_diff_density_rms 0.049
_refine_ls_extinction_method none
_refine_ls_goodness_of_fit_ref 1.042
_refine_ls_hydrogen_treatment mixed
_refine_ls_matrix_type full
_refine_ls_number_parameters 355
_refine_ls_number_reflns 7292
_refine_ls_number_restraints 0
_refine_ls_restrained_S_all 1.042
_refine_ls_R_factor_all 0.0566
_refine_ls_R_factor_gt 0.0497
_refine_ls_shift/su_max 0.002
_refine_ls_shift/su_mean 0.000
_refine_ls_structure_factor_coef Fsqd
_refine_ls_weighting_details 'w=1/[\s^2^(Fo^2^)+(0.0800P)^2^+12.0247P] where P=(Fo^2^+2Fc^2^)/3'
_refine_ls_weighting_scheme calc
_refine_ls_wR_factor_gt 0.1343
_refine_ls_wR_factor_ref 0.1428
_reflns_Friedel_coverage 0.000
_reflns_number_gt 6290
_reflns_number_total 7292
_reflns_threshold_expression 'I > 2\s(I)'
_cod_data_source_file c6dt00299d2.cif
_cod_data_source_block riv1571
_cod_depositor_comments 'Adding full bibliography for 7038430--7038439.cif.'
_cod_original_cell_volume 16164.1(6)
_cod_original_formula_sum 'C35.50 H57.50 B N2 P'
_cod_database_code 7038434
_shelx_shelxl_version_number 2014/7
_shelx_space_group_comment
; 
The symmetry employed for this shelxl refinement is uniquely defined 
by the following loop, which should always be used as a source of 
symmetry information in preference to the above space-group names. 
They are only intended as comments. 
;
_shelx_estimated_absorpt_t_min 0.684
_shelx_estimated_absorpt_t_max 0.955

loop_
_space_group_symop_operation_xyz
'x, y, z'
'-y, x-y, z'
'-x+y, -x, z'
'x+2/3, y+1/3, z+1/3'
'-y+2/3, x-y+1/3, z+1/3'
'-x+y+2/3, -x+1/3, z+1/3'
'x+1/3, y+2/3, z+2/3'
'-y+1/3, x-y+2/3, z+2/3'
'-x+y+1/3, -x+2/3, z+2/3'
'-x, -y, -z'
'y, -x+y, -z'
'x-y, x, -z'
'-x+2/3, -y+1/3, -z+1/3'
'y+2/3, -x+y+1/3, -z+1/3'
'x-y+2/3, x+1/3, -z+1/3'
'-x+1/3, -y+2/3, -z+2/3'
'y+1/3, -x+y+2/3, -z+2/3'
'x-y+1/3, x+2/3, -z+2/3'

loop_
_atom_site_label
_atom_site_type_symbol
_atom_site_fract_x
_atom_site_fract_y
_atom_site_fract_z
_atom_site_U_iso_or_equiv
_atom_site_adp_type
_atom_site_occupancy
_atom_site_site_symmetry_order
_atom_site_calc_flag
_atom_site_refinement_flags_posn
_atom_site_refinement_flags_adp
P P 0.80798(2) 0.58954(2) 0.49824(3) 0.02689(12) Uani 1 1 d . .
N1 N 0.70061(3) 0.56619(3) 0.47478(11) 0.0299(3) Uani 1 1 d . .
N2 N 0.71269(3) 0.52336(3) 0.42106(11) 0.0278(2) Uani 1 1 d . .
C1 C 0.72916(3) 0.55879(4) 0.46643(12) 0.0243(3) Uani 1 1 d . .
C2 C 0.66819(4) 0.53660(4) 0.43089(16) 0.0381(3) Uani 1 1 d . .
H2 H 0.6451 0.5353 0.4256 0.046 Uiso 1 1 calc R U
C3 C 0.67547(4) 0.51053(4) 0.39770(16) 0.0384(3) Uani 1 1 d . .
H3 H 0.6584 0.4872 0.3639 0.046 Uiso 1 1 calc R U
C4 C 0.76424(4) 0.58462(4) 0.50035(14) 0.0295(3) Uani 1 1 d . .
H4 H 0.7649 0.6058 0.5347 0.035 Uiso 1 1 calc R U
C5 C 0.82638(4) 0.61070(4) 0.65516(13) 0.0329(3) Uani 1 1 d . .
H5 H 0.8200 0.6304 0.6682 0.040 Uiso 1 1 calc R U
C6 C 0.80779(5) 0.58255(5) 0.76080(16) 0.0463(4) Uani 1 1 d . .
H6A H 0.7812 0.5714 0.7531 0.056 Uiso 1 1 calc R U
H6B H 0.8146 0.5635 0.7534 0.056 Uiso 1 1 calc R U
H6C H 0.8157 0.5946 0.8439 0.056 Uiso 1 1 calc R U
C7 C 0.86794(4) 0.62855(5) 0.66491(18) 0.0493(4) Uani 1 1 d . .
H7A H 0.8794 0.6465 0.5963 0.059 Uiso 1 1 calc R U
H7B H 0.8761 0.6408 0.7475 0.059 Uiso 1 1 calc R U
H7C H 0.8750 0.6097 0.6571 0.059 Uiso 1 1 calc R U
C8 C 0.83559(4) 0.62671(4) 0.38416(15) 0.0396(4) Uani 1 1 d . .
H8 H 0.8615 0.6323 0.3919 0.048 Uiso 1 1 calc R U
C9 C 0.83542(6) 0.66212(5) 0.40895(17) 0.0503(4) Uani 1 1 d . .
H9A H 0.8434 0.6702 0.4965 0.060 Uiso 1 1 calc R U
H9B H 0.8521 0.6810 0.3493 0.060 Uiso 1 1 calc R U
H9C H 0.8106 0.6580 0.3970 0.060 Uiso 1 1 calc R U
C10 C 0.82318(7) 0.61364(6) 0.24804(17) 0.0625(6) Uani 1 1 d . .
H10A H 0.8234 0.5908 0.2332 0.075 Uiso 1 1 calc R U
H10B H 0.7983 0.6094 0.2356 0.075 Uiso 1 1 calc R U
H10C H 0.8399 0.6324 0.1879 0.075 Uiso 1 1 calc R U
C11 C 0.70375(4) 0.60005(4) 0.51602(14) 0.0290(3) Uani 1 1 d . .
C12 C 0.70676(4) 0.62533(4) 0.42373(15) 0.0373(3) Uani 1 1 d . .
C13 C 0.70747(5) 0.65710(5) 0.46670(18) 0.0436(4) Uani 1 1 d . .
H13 H 0.7092 0.6747 0.4066 0.052 Uiso 1 1 calc R U
C14 C 0.70574(4) 0.66316(4) 0.59458(17) 0.0426(4) Uani 1 1 d . .
H14 H 0.7060 0.6848 0.6217 0.051 Uiso 1 1 calc R U
C15 C 0.70360(4) 0.63821(4) 0.68359(15) 0.0379(3) Uani 1 1 d . .
H15 H 0.7029 0.6431 0.7716 0.045 Uiso 1 1 calc R U
C16 C 0.70247(4) 0.60583(4) 0.64698(14) 0.0316(3) Uani 1 1 d . .
C17 C 0.70850(6) 0.61897(6) 0.28192(17) 0.0556(5) Uani 1 1 d . .
H17 H 0.7126 0.5977 0.2716 0.067 Uiso 1 1 calc R U
C18 C 0.67231(8) 0.60926(7) 0.2176(2) 0.0770(7) Uani 1 1 d . .
H18A H 0.6739 0.6053 0.1264 0.092 Uiso 1 1 calc R U
H18B H 0.6525 0.5869 0.2559 0.092 Uiso 1 1 calc R U
H18C H 0.6673 0.6294 0.2292 0.092 Uiso 1 1 calc R U
C19 C 0.74005(8) 0.65209(9) 0.2167(2) 0.0896(9) Uani 1 1 d . .
H19A H 0.7402 0.6469 0.1257 0.108 Uiso 1 1 calc R U
H19B H 0.7369 0.6734 0.2272 0.108 Uiso 1 1 calc R U
H19C H 0.7633 0.6572 0.2553 0.108 Uiso 1 1 calc R U
C20 C 0.69894(5) 0.57777(5) 0.74470(15) 0.0423(4) Uani 1 1 d . .
H20 H 0.7078 0.5622 0.7039 0.051 Uiso 1 1 calc R U
C21 C 0.65884(7) 0.55276(7) 0.7808(3) 0.0810(8) Uani 1 1 d . .
H21A H 0.6570 0.5348 0.8440 0.097 Uiso 1 1 calc R U
H21B H 0.6490 0.5675 0.8170 0.097 Uiso 1 1 calc R U
H21C H 0.6448 0.5400 0.7047 0.097 Uiso 1 1 calc R U
C22 C 0.72221(8) 0.59510(7) 0.8623(2) 0.0757(7) Uani 1 1 d . .
H22A H 0.7189 0.5759 0.9221 0.091 Uiso 1 1 calc R U
H22B H 0.7480 0.6094 0.8375 0.091 Uiso 1 1 calc R U
H22C H 0.7147 0.6112 0.9030 0.091 Uiso 1 1 calc R U
C31 C 0.72646(3) 0.49864(4) 0.40007(12) 0.0258(3) Uani 1 1 d . .
C32 C 0.73296(4) 0.49250(4) 0.27424(13) 0.0292(3) Uani 1 1 d . .
C33 C 0.74035(4) 0.46413(4) 0.25289(15) 0.0359(3) Uani 1 1 d . .
H33 H 0.7444 0.4589 0.1683 0.043 Uiso 1 1 calc R U
C34 C 0.74183(4) 0.44358(4) 0.35209(16) 0.0402(4) Uani 1 1 d . .
H34 H 0.7467 0.4243 0.3355 0.048 Uiso 1 1 calc R U
C35 C 0.73625(4) 0.45090(4) 0.47577(15) 0.0376(3) Uani 1 1 d . .
H35 H 0.7378 0.4368 0.5436 0.045 Uiso 1 1 calc R U
C36 C 0.72835(4) 0.47856(4) 0.50292(13) 0.0301(3) Uani 1 1 d . .
C37 C 0.73222(5) 0.51512(4) 0.16304(14) 0.0392(3) Uani 1 1 d . .
H37 H 0.7327 0.5374 0.1981 0.047 Uiso 1 1 calc R U
C38 C 0.69723(5) 0.49385(6) 0.08322(18) 0.0568(5) Uani 1 1 d . .
H38A H 0.6976 0.5092 0.0124 0.068 Uiso 1 1 calc R U
H38B H 0.6959 0.4716 0.0494 0.068 Uiso 1 1 calc R U
H38C H 0.6758 0.4872 0.1369 0.068 Uiso 1 1 calc R U
C39 C 0.76580(5) 0.52765(6) 0.07715(16) 0.0524(5) Uani 1 1 d . .
H39A H 0.7646 0.5422 0.0064 0.063 Uiso 1 1 calc R U
H39B H 0.7881 0.5426 0.1268 0.063 Uiso 1 1 calc R U
H39C H 0.7662 0.5062 0.0434 0.063 Uiso 1 1 calc R U
C40 C 0.72189(4) 0.48650(5) 0.63910(14) 0.0395(4) Uani 1 1 d . .
H40 H 0.7311 0.5134 0.6454 0.047 Uiso 1 1 calc R U
C41 C 0.68129(5) 0.46662(7) 0.67191(17) 0.0635(6) Uani 1 1 d . .
H41A H 0.6781 0.4723 0.7599 0.076 Uiso 1 1 calc R U
H41B H 0.6684 0.4746 0.6139 0.076 Uiso 1 1 calc R U
H41C H 0.6712 0.4402 0.6630 0.076 Uiso 1 1 calc R U
C42 C 0.74290(6) 0.47721(6) 0.73712(16) 0.0554(5) Uani 1 1 d . .
H42A H 0.7690 0.4901 0.7152 0.066 Uiso 1 1 calc R U
H42B H 0.7396 0.4848 0.8221 0.066 Uiso 1 1 calc R U
H42C H 0.7335 0.4508 0.7368 0.066 Uiso 1 1 calc R U
B B 0.81776(5) 0.55049(5) 0.4664(2) 0.0421(4) Uani 1 1 d . .
H1BA H 0.8061(6) 0.5308(6) 0.543(2) 0.059(6) Uiso 1 1 d . .
H1BB H 0.8493(6) 0.5657(6) 0.474(2) 0.060(6) Uiso 1 1 d . .
H1BC H 0.8066(5) 0.5389(5) 0.3709(19) 0.050(5) Uiso 1 1 d . .

loop_
_atom_site_aniso_label
_atom_site_aniso_U_11
_atom_site_aniso_U_22
_atom_site_aniso_U_33
_atom_site_aniso_U_23
_atom_site_aniso_U_13
_atom_site_aniso_U_12
P 0.02214(17) 0.02927(19) 0.0293(2) -0.00627(12) -0.00107(12) 0.01287(14)
N1 0.0242(5) 0.0312(6) 0.0375(6) -0.0122(5) -0.0077(4) 0.0164(5)
N2 0.0245(5) 0.0291(6) 0.0315(6) -0.0106(4) -0.0070(4) 0.0146(5)
C1 0.0255(6) 0.0292(6) 0.0211(6) -0.0057(5) -0.0031(5) 0.0159(5)
C2 0.0248(7) 0.0387(8) 0.0509(9) -0.0162(7) -0.0119(6) 0.0160(6)
C3 0.0252(7) 0.0358(8) 0.0527(9) -0.0172(7) -0.0126(6) 0.0142(6)
C4 0.0265(6) 0.0295(7) 0.0351(7) -0.0104(5) -0.0049(5) 0.0160(5)
C5 0.0302(7) 0.0364(7) 0.0314(7) -0.0068(6) -0.0077(5) 0.0160(6)
C6 0.0506(10) 0.0481(9) 0.0330(8) -0.0003(7) -0.0070(7) 0.0193(8)
C7 0.0316(8) 0.0565(10) 0.0524(10) -0.0105(8) -0.0157(7) 0.0164(7)
C8 0.0350(8) 0.0389(8) 0.0356(8) -0.0020(6) 0.0056(6) 0.0113(6)
C9 0.0616(11) 0.0363(8) 0.0423(9) 0.0024(7) 0.0002(8) 0.0164(8)
C10 0.0767(14) 0.0580(12) 0.0334(9) -0.0026(8) 0.0081(9) 0.0192(10)
C11 0.0224(6) 0.0311(7) 0.0370(7) -0.0099(5) -0.0055(5) 0.0160(5)
C12 0.0396(8) 0.0427(8) 0.0391(8) -0.0078(6) -0.0094(6) 0.0276(7)
C13 0.0463(9) 0.0388(8) 0.0559(10) -0.0032(7) -0.0081(7) 0.0290(7)
C14 0.0360(8) 0.0358(8) 0.0619(10) -0.0145(7) -0.0063(7) 0.0224(7)
C15 0.0304(7) 0.0427(8) 0.0423(8) -0.0162(6) -0.0001(6) 0.0195(6)
C16 0.0227(6) 0.0345(7) 0.0378(7) -0.0071(6) 0.0012(5) 0.0144(5)
C17 0.0842(14) 0.0680(12) 0.0357(9) -0.0053(8) -0.0132(9) 0.0538(12)
C18 0.0977(18) 0.0796(16) 0.0544(12) -0.0148(11) -0.0383(12) 0.0448(14)
C19 0.098(2) 0.123(2) 0.0425(12) 0.0114(13) 0.0065(12) 0.0512(18)
C20 0.0455(9) 0.0475(9) 0.0373(8) 0.0024(7) 0.0118(7) 0.0257(8)
C21 0.0590(13) 0.0732(15) 0.0998(19) 0.0358(14) 0.0326(13) 0.0248(12)
C22 0.1014(19) 0.0810(16) 0.0467(11) 0.0031(11) -0.0135(12) 0.0472(15)
C31 0.0237(6) 0.0261(6) 0.0276(6) -0.0069(5) -0.0034(5) 0.0124(5)
C32 0.0269(6) 0.0299(7) 0.0282(7) -0.0051(5) -0.0006(5) 0.0123(5)
C33 0.0355(7) 0.0383(8) 0.0350(7) -0.0100(6) 0.0029(6) 0.0192(6)
C34 0.0405(8) 0.0343(8) 0.0522(9) -0.0090(7) -0.0035(7) 0.0234(7)
C35 0.0399(8) 0.0354(7) 0.0403(8) 0.0000(6) -0.0078(6) 0.0210(7)
C36 0.0278(6) 0.0334(7) 0.0271(7) -0.0054(5) -0.0053(5) 0.0138(6)
C37 0.0466(9) 0.0398(8) 0.0284(7) 0.0012(6) 0.0022(6) 0.0194(7)
C38 0.0504(10) 0.0706(13) 0.0436(10) 0.0125(9) -0.0067(8) 0.0261(10)
C39 0.0523(10) 0.0574(11) 0.0286(8) 0.0000(7) 0.0065(7) 0.0132(8)
C40 0.0416(8) 0.0470(9) 0.0257(7) -0.0053(6) -0.0057(6) 0.0190(7)
C41 0.0482(10) 0.0982(17) 0.0326(9) -0.0083(9) 0.0020(7) 0.0280(11)
C42 0.0625(12) 0.0661(12) 0.0304(8) 0.0003(8) -0.0126(8) 0.0267(10)
B 0.0316(8) 0.0399(9) 0.0601(12) -0.0133(8) -0.0022(8) 0.0220(8)

loop_
_atom_type_symbol
_atom_type_description
_atom_type_scat_dispersion_real
_atom_type_scat_dispersion_imag
_atom_type_scat_source
C C 0.0181 0.0091 'International Tables Vol C Tables 4.2.6.8 and 6.1.1.4'
H H 0.0000 0.0000 'International Tables Vol C Tables 4.2.6.8 and 6.1.1.4'
B B 0.0090 0.0039 'International Tables Vol C Tables 4.2.6.8 and 6.1.1.4'
N N 0.0311 0.0180 'International Tables Vol C Tables 4.2.6.8 and 6.1.1.4'
P P 0.2955 0.4335 'International Tables Vol C Tables 4.2.6.8 and 6.1.1.4'

loop_
_geom_angle_atom_site_label_1
_geom_angle_atom_site_label_2
_geom_angle_atom_site_label_3
_geom_angle
C4 P C5 102.07(7)
C4 P C8 106.76(7)
C5 P C8 103.47(7)
C4 P B 124.56(7)
C5 P B 110.56(8)
C8 P B 107.50(8)
C1 N1 C2 110.55(11)
C1 N1 C11 125.74(11)
C2 N1 C11 123.63(11)
C1 N2 C3 109.77(11)
C1 N2 C31 132.01(11)
C3 N2 C31 118.17(11)
C4 C1 N2 134.99(12)
C4 C1 N1 121.03(12)
N2 C1 N1 103.98(11)
C3 C2 N1 107.44(12)
C2 C3 N2 108.20(12)
C1 C4 P 138.02(11)
C6 C5 C7 110.61(13)
C6 C5 P 110.09(10)
C7 C5 P 113.52(11)
C9 C8 C10 110.22(16)
C9 C8 P 114.31(11)
C10 C8 P 110.05(12)
C12 C11 C16 122.90(13)
C12 C11 N1 118.59(12)
C16 C11 N1 118.48(13)
C11 C12 C13 117.20(14)
C11 C12 C17 122.50(14)
C13 C12 C17 120.29(15)
C14 C13 C12 120.99(16)
C13 C14 C15 120.63(14)
C14 C15 C16 121.22(14)
C15 C16 C11 117.03(14)
C15 C16 C20 121.29(14)
C11 C16 C20 121.66(13)
C12 C17 C18 110.52(18)
C12 C17 C19 111.97(18)
C18 C17 C19 110.16(19)
C16 C20 C22 112.74(16)
C16 C20 C21 110.48(16)
C22 C20 C21 110.91(19)
C36 C31 C32 122.70(12)
C36 C31 N2 119.06(12)
C32 C31 N2 117.75(12)
C33 C32 C31 117.29(13)
C33 C32 C37 119.91(13)
C31 C32 C37 122.80(13)
C34 C33 C32 121.20(13)
C33 C34 C35 120.24(14)
C34 C35 C36 121.20(14)
C35 C36 C31 117.33(13)
C35 C36 C40 121.32(14)
C31 C36 C40 121.34(13)
C32 C37 C39 111.29(14)
C32 C37 C38 111.59(14)
C39 C37 C38 109.45(14)
C41 C40 C36 111.51(13)
C41 C40 C42 110.05(15)
C36 C40 C42 112.59(14)

loop_
_geom_bond_atom_site_label_1
_geom_bond_atom_site_label_2
_geom_bond_distance
P C4 1.7504(14)
P C5 1.8486(14)
P C8 1.8495(16)
P B 1.9166(18)
N1 C1 1.3896(16)
N1 C2 1.3903(17)
N1 C11 1.4335(17)
N2 C1 1.3799(16)
N2 C3 1.4027(17)
N2 C31 1.4412(16)
C1 C4 1.3749(18)
C2 C3 1.327(2)
C5 C6 1.524(2)
C5 C7 1.526(2)
C8 C9 1.520(2)
C8 C10 1.526(2)
C11 C12 1.398(2)
C11 C16 1.401(2)
C12 C13 1.400(2)
C12 C17 1.520(2)
C13 C14 1.375(3)
C14 C15 1.376(2)
C15 C16 1.397(2)
C16 C20 1.516(2)
C17 C18 1.526(3)
C17 C19 1.527(4)
C20 C22 1.517(3)
C20 C21 1.527(3)
C31 C36 1.3987(19)
C31 C32 1.3989(18)
C32 C33 1.397(2)
C32 C37 1.517(2)
C33 C34 1.376(2)
C34 C35 1.381(2)
C35 C36 1.393(2)
C36 C40 1.5230(19)
C37 C39 1.532(2)
C37 C38 1.536(2)
C40 C41 1.522(2)
C40 C42 1.531(2)

loop_
_geom_torsion_atom_site_label_1
_geom_torsion_atom_site_label_2
_geom_torsion_atom_site_label_3
_geom_torsion_atom_site_label_4
_geom_torsion
C3 N2 C1 C4 -177.52(16)
C31 N2 C1 C4 5.1(3)
C3 N2 C1 N1 2.50(15)
C31 N2 C1 N1 -174.85(13)
C2 N1 C1 C4 177.70(14)
C11 N1 C1 C4 0.8(2)
C2 N1 C1 N2 -2.32(16)
C11 N1 C1 N2 -179.19(13)
C1 N1 C2 C3 1.27(19)
C11 N1 C2 C3 178.23(14)
N1 C2 C3 N2 0.3(2)
C1 N2 C3 C2 -1.84(19)
C31 N2 C3 C2 175.93(14)
N2 C1 C4 P 4.8(3)
N1 C1 C4 P -175.23(13)
C5 P C4 C1 -137.63(17)
C8 P C4 C1 114.12(17)
B P C4 C1 -12.0(2)
C4 P C5 C6 72.61(12)
C8 P C5 C6 -176.63(12)
B P C5 C6 -61.80(13)
C4 P C5 C7 -162.79(12)
C8 P C5 C7 -52.03(14)
B P C5 C7 62.81(14)
C4 P C8 C9 52.84(14)
C5 P C8 C9 -54.42(14)
B P C8 C9 -171.43(13)
C4 P C8 C10 -71.81(15)
C5 P C8 C10 -179.07(14)
B P C8 C10 63.92(16)
C1 N1 C11 C12 97.23(16)
C2 N1 C11 C12 -79.26(19)
C1 N1 C11 C16 -84.80(17)
C2 N1 C11 C16 98.71(17)
C16 C11 C12 C13 -1.8(2)
N1 C11 C12 C13 176.10(13)
C16 C11 C12 C17 179.39(15)
N1 C11 C12 C17 -2.7(2)
C11 C12 C13 C14 0.8(2)
C17 C12 C13 C14 179.68(16)
C12 C13 C14 C15 0.6(3)
C13 C14 C15 C16 -1.1(2)
C14 C15 C16 C11 0.2(2)
C14 C15 C16 C20 -178.10(14)
C12 C11 C16 C15 1.3(2)
N1 C11 C16 C15 -176.61(12)
C12 C11 C16 C20 179.57(14)
N1 C11 C16 C20 1.69(19)
C11 C12 C17 C18 105.9(2)
C13 C12 C17 C18 -72.9(2)
C11 C12 C17 C19 -130.9(2)
C13 C12 C17 C19 50.3(2)
C15 C16 C20 C22 -41.2(2)
C11 C16 C20 C22 140.58(17)
C15 C16 C20 C21 83.5(2)
C11 C16 C20 C21 -94.7(2)
C1 N2 C31 C36 82.43(19)
C3 N2 C31 C36 -94.74(16)
C1 N2 C31 C32 -105.48(16)
C3 N2 C31 C32 77.35(17)
C36 C31 C32 C33 2.2(2)
N2 C31 C32 C33 -169.54(12)
C36 C31 C32 C37 -177.82(13)
N2 C31 C32 C37 10.39(19)
C31 C32 C33 C34 -1.2(2)
C37 C32 C33 C34 178.85(14)
C32 C33 C34 C35 -0.5(2)
C33 C34 C35 C36 1.2(2)
C34 C35 C36 C31 -0.3(2)
C34 C35 C36 C40 179.52(14)
C32 C31 C36 C35 -1.5(2)
N2 C31 C36 C35 170.16(12)
C32 C31 C36 C40 178.69(13)
N2 C31 C36 C40 -9.62(19)
C33 C32 C37 C39 -47.72(19)
C31 C32 C37 C39 132.34(15)
C33 C32 C37 C38 74.86(19)
C31 C32 C37 C38 -105.07(17)
C35 C36 C40 C41 -94.96(19)
C31 C36 C40 C41 84.81(19)
C35 C36 C40 C42 29.3(2)
C31 C36 C40 C42 -150.92(15)
